data_7159857
loop_
_publ_author_name
'Li, Man'
'Feng, Ling'
'Zhang, Han'
'Liu, Yan-Chun'
'Zhou, Ting-Ting'
'Zheng, Yu'
'Guo, Kai'
'Liu, Yan'
'Li, Sheng-Hong'

_publ_section_title
;
 Unusual immunosuppressive pyridine-containing <i>bisnor</i>-
 (c<sub>23</sub>), <i>tetranor</i>- (c<sub>21</sub>) and <i>pentanor</i>-
 (c<sub>20</sub>) sesterterpenoids from Tibetan <i>Leucosceptrum
 canum</i>.
;
_journal_issue 15
_journal_name_full 'Organic &amp; biomolecular chemistry'
_journal_page_first 3019
_journal_page_last 3024
_journal_paper_doi 10.1039/d4ob00334a
_journal_volume 22
_journal_year 2024
_chemical_absolute_configuration ad
_chemical_formula_moiety 'C20 H30 O5, 0.5(C3 H6 O)'
_chemical_formula_sum 'C21.5 H33 O5.5'
_chemical_formula_weight 379.47
_space_group_crystal_system monoclinic
_space_group_IT_number 4
_space_group_name_Hall 'P 2yb'
_space_group_name_H-M_alt 'P 1 21 1'
_atom_sites_solution_hydrogens geom
_atom_sites_solution_primary direct
_atom_sites_solution_secondary difmap
_audit_creation_method SHELXL-2014/7
_audit_update_record
;
2024-01-18 deposited with the CCDC.	2024-03-21 downloaded from the CCDC.
;
_cell_angle_alpha 90
_cell_angle_beta 108.1710(10)
_cell_angle_gamma 90
_cell_formula_units_Z 4
_cell_length_a 10.1840(5)
_cell_length_b 14.8969(7)
_cell_length_c 14.1070(7)
_cell_measurement_reflns_used 9896
_cell_measurement_temperature 100(2)
_cell_measurement_theta_max 70.32
_cell_measurement_theta_min 4.57
_cell_volume 2033.44(17)
_computing_cell_refinement 'Bruker SAINT'
_computing_data_collection 'Bruker APEX2'
_computing_data_reduction 'Bruker SAINT'
_computing_molecular_graphics 'Bruker SHELXTL'
_computing_publication_material 'Bruker SHELXTL'
_computing_structure_refinement 'SHELXL-2014 (Sheldrick 2014)'
_computing_structure_solution 'SHELXS-97 (Sheldrick 2008)'
_diffrn_ambient_temperature 100(2)
_diffrn_measured_fraction_theta_full 0.991
_diffrn_measured_fraction_theta_max 0.976
_diffrn_measurement_device_type 'Bruker APEX-II CCD'
_diffrn_measurement_method '\f and \w scans'
_diffrn_radiation_type CuK\a
_diffrn_radiation_wavelength 1.54178
_diffrn_reflns_av_R_equivalents 0.0482
_diffrn_reflns_av_unetI/netI 0.0503
_diffrn_reflns_Laue_measured_fraction_full 0.991
_diffrn_reflns_Laue_measured_fraction_max 0.976
_diffrn_reflns_limit_h_max 12
_diffrn_reflns_limit_h_min -12
_diffrn_reflns_limit_k_max 17
_diffrn_reflns_limit_k_min -18
_diffrn_reflns_limit_l_max 16
_diffrn_reflns_limit_l_min -16
_diffrn_reflns_number 19231
_diffrn_reflns_point_group_measured_fraction_full 0.843
_diffrn_reflns_point_group_measured_fraction_max 0.823
_diffrn_reflns_theta_full 67.679
_diffrn_reflns_theta_max 70.314
_diffrn_reflns_theta_min 3.297
_diffrn_source 'fine-focus sealed tube'
_exptl_absorpt_coefficient_mu 0.713
_exptl_absorpt_correction_type multi-scan
_exptl_absorpt_process_details sadabs
_exptl_crystal_colour colourless
_exptl_crystal_density_diffrn 1.240
_exptl_crystal_description block
_exptl_crystal_F_000 824
_exptl_crystal_size_max 0.900
_exptl_crystal_size_mid 0.800
_exptl_crystal_size_min 0.300
_exptl_transmission_factor_max 0.7533
_exptl_transmission_factor_min 0.4349
_refine_diff_density_max 0.405
_refine_diff_density_min -0.409
_refine_diff_density_rms 0.086
_refine_ls_abs_structure_details
;
 Flack x determined using 2340 quotients [(I+)-(I-)]/[(I+)+(I-)]
 (Parsons, Flack and Wagner, Acta Cryst. B69 (2013) 249-259).
;
_refine_ls_abs_structure_Flack 0.03(7)
_refine_ls_extinction_coef 0.0076(10)
_refine_ls_extinction_expression Fc^*^=kFc[1+0.001xFc^2^\l^3^/sin(2\q)]^-1/4^
_refine_ls_extinction_method 'SHELXL-2014/7 (Sheldrick 2014'
_refine_ls_goodness_of_fit_ref 1.054
_refine_ls_hydrogen_treatment constr
_refine_ls_matrix_type full
_refine_ls_number_parameters 504
_refine_ls_number_reflns 6390
_refine_ls_number_restraints 1
_refine_ls_restrained_S_all 1.053
_refine_ls_R_factor_all 0.0539
_refine_ls_R_factor_gt 0.0536
_refine_ls_shift/su_max 0.000
_refine_ls_shift/su_mean 0.000
_refine_ls_structure_factor_coef Fsqd
_refine_ls_weighting_details 'w=1/[\s^2^(Fo^2^)+(0.1121P)^2^+0.4084P] where P=(Fo^2^+2Fc^2^)/3'
_refine_ls_weighting_scheme calc
_refine_ls_wR_factor_gt 0.1405
_refine_ls_wR_factor_ref 0.1408
_reflns_Friedel_coverage 0.620
_reflns_Friedel_fraction_full 0.682
_reflns_Friedel_fraction_max 0.657
_reflns_number_gt 6337
_reflns_number_total 6390
_reflns_threshold_expression 'I > 2\s(I)'
_cod_data_source_file d4ob00334a2.cif
_cod_data_source_block cu_glt27_0m
_cod_depositor_comments
;
          Adding full bibliography for 7159857.cif.

2024-12-16
Z value and formula fixed to values more according to usual
chemical conventions.                 miguel
;
_cod_original_formula_sum 'C43 H66 O11'
_cod_original_formula_weight 758.95
_cod_original_formula_moiety '2(C20 H30 O5), C3 H6 O'
_cod_original_formula_units_Z 2
_cod_original_sg_symbol_H-M 'P 21'
_cod_database_code 7159857
_shelx_shelxl_version_number 2014/7
_shelx_space_group_comment
;
The symmetry employed for this shelxl refinement is uniquely defined
by the following loop, which should always be used as a source of
symmetry information in preference to the above space-group names.
They are only intended as comments.
;
_shelx_estimated_absorpt_t_min 0.566
_shelx_estimated_absorpt_t_max 0.814

loop_
_space_group_symop_operation_xyz
'x, y, z'
'-x, y+1/2, -z'

loop_
_atom_site_label
_atom_site_type_symbol
_atom_site_fract_x
_atom_site_fract_y
_atom_site_fract_z
_atom_site_U_iso_or_equiv
_atom_site_adp_type
_atom_site_occupancy
_atom_site_site_symmetry_order
_atom_site_calc_flag
_atom_site_refinement_flags_posn
_atom_site_refinement_flags_adp
_atom_site_refinement_flags_occupancy
_atom_site_disorder_assembly
_atom_site_disorder_group
O4 O 0.9463(2) 0.01500(17) 0.98233(17) 0.0191(5) Uani 1 1 d . . . . .
O5 O 0.7982(2) 0.13831(15) 0.88334(15) 0.0138(5) Uani 1 1 d . . . . .
H5 H 0.8810 0.1304 0.9178 0.021 Uiso 1 1 calc R U . . .
O12 O 0.4660(2) -0.01833(17) 0.99218(15) 0.0147(5) Uani 1 1 d . . . . .
O13 O 0.6853(2) 0.09136(15) 1.04705(13) 0.0107(4) Uani 1 1 d . . . . .
O16 O 0.5569(2) 0.17265(17) 1.13001(15) 0.0174(5) Uani 1 1 d . . . . .
H16 H 0.5870 0.1572 1.1902 0.026 Uiso 1 1 calc R U . . .
O12' O 0.6512(2) 0.15658(15) 0.34024(14) 0.0121(4) Uani 1 1 d . . . . .
O13' O 0.8408(2) 0.06317(15) 0.28078(14) 0.0105(4) Uani 1 1 d . . . . .
O16' O 0.6548(2) -0.03195(17) 0.20076(15) 0.0161(5) Uani 1 1 d . . . . .
H16' H 0.6285 -0.0077 0.1442 0.024 Uiso 1 1 calc R U . . .
O5' O 1.1072(2) 0.03051(14) 0.43471(14) 0.0109(4) Uani 1 1 d . . . . .
H5' H 1.1084 0.0228 0.3760 0.016 Uiso 1 1 calc R U . . .
O4' O 0.9399(2) 0.23933(15) 0.35304(15) 0.0129(4) Uani 1 1 d . . . . .
O1S O 0.8360(2) 0.49050(17) 0.74318(16) 0.0182(5) Uani 1 1 d . . . . .
C21 C 1.0131(3) -0.1570(2) 1.0716(2) 0.0201(7) Uani 1 1 d . . . . .
H21A H 1.0504 -0.1376 1.0187 0.030 Uiso 1 1 calc R U . . .
H21B H 1.0493 -0.2167 1.0953 0.030 Uiso 1 1 calc R U . . .
H21C H 1.0406 -0.1143 1.1271 0.030 Uiso 1 1 calc R U . . .
C2 C 0.8587(3) -0.1609(2) 1.03134(19) 0.0126(6) Uani 1 1 d . . . . .
C3 C 0.7772(3) -0.0937(2) 0.9818(2) 0.0124(6) Uani 1 1 d . . . . .
H3 H 0.6802 -0.1034 0.9616 0.015 Uiso 1 1 calc R U . . .
C4 C 0.8250(3) -0.0072(2) 0.9563(2) 0.0119(6) Uani 1 1 d . . . . .
C5 C 0.7200(3) 0.0612(2) 0.8893(2) 0.0098(6) Uani 1 1 d . . . . .
C13 C 0.6109(3) 0.0880(2) 0.94284(18) 0.0088(6) Uani 1 1 d . . . . .
C12 C 0.4945(3) 0.0184(2) 0.9239(2) 0.0085(5) Uani 1 1 d . . . . .
C11 C 0.4246(3) -0.0006(2) 0.81599(19) 0.0096(6) Uani 1 1 d . . . . .
H11 H 0.3898 0.0574 0.7815 0.011 Uiso 1 1 calc R U . . .
C10 C 0.3081(3) -0.0699(2) 0.7850(2) 0.0134(6) Uani 1 1 d . . . . .
H10 H 0.3377 -0.1250 0.8266 0.016 Uiso 1 1 calc R U . . .
C23 C 0.1705(3) -0.0374(3) 0.7951(2) 0.0203(7) Uani 1 1 d . . . . .
H23A H 0.1810 -0.0268 0.8657 0.030 Uiso 1 1 calc R U . . .
H23B H 0.0994 -0.0832 0.7686 0.030 Uiso 1 1 calc R U . . .
H23C H 0.1431 0.0185 0.7576 0.030 Uiso 1 1 calc R U . . .
C1 C 0.7939(3) -0.2469(3) 1.0506(2) 0.0228(7) Uani 1 1 d . . . . .
H1A H 0.8060 -0.2522 1.1221 0.034 Uiso 1 1 calc R U . . .
H1B H 0.8383 -0.2979 1.0291 0.034 Uiso 1 1 calc R U . . .
H1C H 0.6950 -0.2465 1.0132 0.034 Uiso 1 1 calc R U . . .
C6 C 0.6525(3) 0.0252(2) 0.7813(2) 0.0111(6) Uani 1 1 d . . . . .
H6 H 0.6126 0.0784 0.7389 0.013 Uiso 1 1 calc R U . . .
C7 C 0.5332(3) -0.0396(2) 0.77166(19) 0.0106(6) Uani 1 1 d . . . . .
H7 H 0.5715 -0.0958 0.8089 0.013 Uiso 1 1 calc R U . . .
C16 C 0.6653(3) 0.1765(2) 1.0903(2) 0.0134(6) Uani 1 1 d . . . . .
H16A H 0.7523 0.1954 1.1425 0.016 Uiso 1 1 calc R U . . .
C15 C 0.6312(3) 0.2406(2) 1.0031(2) 0.0150(6) Uani 1 1 d . . . . .
H15A H 0.7160 0.2619 0.9901 0.018 Uiso 1 1 calc R U . . .
H15B H 0.5786 0.2930 1.0150 0.018 Uiso 1 1 calc R U . . .
C14 C 0.5427(3) 0.1831(2) 0.9166(2) 0.0107(6) Uani 1 1 d . . . . .
H14 H 0.4489 0.1790 0.9249 0.013 Uiso 1 1 calc R U . . .
C24 C 0.5233(3) 0.2279(2) 0.8156(2) 0.0128(6) Uani 1 1 d . . . . .
H24A H 0.4777 0.2861 0.8138 0.019 Uiso 1 1 calc R U . . .
H24B H 0.4661 0.1894 0.7623 0.019 Uiso 1 1 calc R U . . .
H24C H 0.6137 0.2369 0.8061 0.019 Uiso 1 1 calc R U . . .
C9 C 0.3014(3) -0.0916(2) 0.6766(2) 0.0173(7) Uani 1 1 d . . . . .
H9A H 0.2268 -0.0567 0.6290 0.021 Uiso 1 1 calc R U . . .
H9B H 0.2829 -0.1563 0.6626 0.021 Uiso 1 1 calc R U . . .
C8 C 0.4443(3) -0.0657(2) 0.6661(2) 0.0146(6) Uani 1 1 d . . . . .
H8A H 0.4856 -0.1172 0.6412 0.018 Uiso 1 1 calc R U . . .
H8B H 0.4350 -0.0147 0.6196 0.018 Uiso 1 1 calc R U . . .
C22 C 0.7607(3) -0.0149(2) 0.7388(2) 0.0173(6) Uani 1 1 d . . . . .
H22A H 0.7933 -0.0723 0.7717 0.026 Uiso 1 1 calc R U . . .
H22B H 0.8388 0.0266 0.7505 0.026 Uiso 1 1 calc R U . . .
H22C H 0.7193 -0.0247 0.6669 0.026 Uiso 1 1 calc R U . . .
C21' C 1.0441(3) 0.2439(3) 0.1737(2) 0.0213(7) Uani 1 1 d . . . . .
H21D H 1.0240 0.1973 0.1221 0.032 Uiso 1 1 calc R U . . .
H21E H 1.0645 0.3005 0.1459 0.032 Uiso 1 1 calc R U . . .
H21F H 0.9639 0.2519 0.1971 0.032 Uiso 1 1 calc R U . . .
C2' C 1.1661(3) 0.2163(2) 0.2590(2) 0.0127(6) Uani 1 1 d . . . . .
C3' C 1.1595(3) 0.1886(2) 0.3477(2) 0.0122(6) Uani 1 1 d . . . . .
H3' H 1.2434 0.1717 0.3967 0.015 Uiso 1 1 calc R U . . .
C4' C 1.0305(3) 0.1824(2) 0.37482(18) 0.0099(6) Uani 1 1 d . . . . .
C5' C 1.0125(3) 0.0997(2) 0.43615(19) 0.0085(6) Uani 1 1 d . . . . .
C13' C 0.8598(3) 0.0672(2) 0.38560(18) 0.0080(6) Uani 1 1 d . . . . .
C12' C 0.7548(3) 0.1334(2) 0.40517(19) 0.0075(5) Uani 1 1 d . . . . .
C11' C 0.7864(3) 0.1578(2) 0.51325(18) 0.0081(5) Uani 1 1 d . . . . .
H11' H 0.7786 0.1015 0.5498 0.010 Uiso 1 1 calc R U . . .
C10' C 0.6986(3) 0.2293(2) 0.5431(2) 0.0133(6) Uani 1 1 d . . . . .
H10' H 0.6894 0.2824 0.4981 0.016 Uiso 1 1 calc R U . . .
C23' C 0.5542(3) 0.1975(3) 0.5389(2) 0.0188(7) Uani 1 1 d . . . . .
H23D H 0.5004 0.1842 0.4696 0.028 Uiso 1 1 calc R U . . .
H23E H 0.5078 0.2446 0.5649 0.028 Uiso 1 1 calc R U . . .
H23F H 0.5618 0.1431 0.5794 0.028 Uiso 1 1 calc R U . . .
C16' C 0.7984(3) -0.0246(2) 0.2407(2) 0.0121(6) Uani 1 1 d . . . . .
H16B H 0.8439 -0.0406 0.1896 0.014 Uiso 1 1 calc R U . . .
C15' C 0.8461(3) -0.0863(2) 0.3294(2) 0.0129(6) Uani 1 1 d . . . . .
H15C H 0.9448 -0.1021 0.3439 0.016 Uiso 1 1 calc R U . . .
H15D H 0.7904 -0.1420 0.3185 0.016 Uiso 1 1 calc R U . . .
C14' C 0.8231(3) -0.0300(2) 0.41359(19) 0.0099(6) Uani 1 1 d . . . . .
H14' H 0.7216 -0.0308 0.4043 0.012 Uiso 1 1 calc R U . . .
C24' C 0.8954(3) -0.0705(2) 0.5161(2) 0.0128(6) Uani 1 1 d . . . . .
H24D H 0.8600 -0.1313 0.5193 0.019 Uiso 1 1 calc R U . . .
H24E H 0.8775 -0.0331 0.5678 0.019 Uiso 1 1 calc R U . . .
H24F H 0.9952 -0.0733 0.5268 0.019 Uiso 1 1 calc R U . . .
C6' C 1.0428(3) 0.1269(2) 0.54691(19) 0.0084(5) Uani 1 1 d . . . . .
H6' H 1.0359 0.0714 0.5849 0.010 Uiso 1 1 calc R U . . .
C22' C 1.1901(3) 0.1640(2) 0.5919(2) 0.0134(6) Uani 1 1 d . . . . .
H22D H 1.1982 0.2213 0.5601 0.020 Uiso 1 1 calc R U . . .
H22E H 1.2566 0.1210 0.5806 0.020 Uiso 1 1 calc R U . . .
H22F H 1.2095 0.1732 0.6638 0.020 Uiso 1 1 calc R U . . .
C7' C 0.9345(3) 0.1928(2) 0.55900(18) 0.0092(6) Uani 1 1 d . . . . .
H7' H 0.9438 0.2502 0.5249 0.011 Uiso 1 1 calc R U . . .
C8' C 0.9353(3) 0.2146(2) 0.6654(2) 0.0129(6) Uani 1 1 d . . . . .
H8'1 H 1.0092 0.2581 0.6976 0.015 Uiso 1 1 calc R U . . .
H8'2 H 0.9484 0.1597 0.7067 0.015 Uiso 1 1 calc R U . . .
C9' C 0.7906(3) 0.2559(3) 0.6497(2) 0.0192(7) Uani 1 1 d . . . . .
H9'1 H 0.7974 0.3220 0.6561 0.023 Uiso 1 1 calc R U . . .
H9'2 H 0.7504 0.2324 0.7002 0.023 Uiso 1 1 calc R U . . .
C1' C 1.3015(3) 0.2165(2) 0.2370(2) 0.0183(6) Uani 1 1 d . . . . .
H1'1 H 1.3765 0.2013 0.2978 0.027 Uiso 1 1 calc R U . . .
H1'2 H 1.3180 0.2762 0.2139 0.027 Uiso 1 1 calc R U . . .
H1'3 H 1.2983 0.1721 0.1851 0.027 Uiso 1 1 calc R U . . .
C2S C 0.6969(4) 0.4848(3) 0.8499(3) 0.0235(7) Uani 1 1 d . . . . .
H2S1 H 0.6715 0.4243 0.8651 0.035 Uiso 1 1 calc R U . . .
H2S2 H 0.6219 0.5266 0.8481 0.035 Uiso 1 1 calc R U . . .
H2S3 H 0.7814 0.5038 0.9016 0.035 Uiso 1 1 calc R U . . .
C1S C 0.7215(3) 0.4845(2) 0.7501(2) 0.0164(6) Uani 1 1 d . . . . .
C3S C 0.5962(4) 0.4751(3) 0.6600(3) 0.0279(8) Uani 1 1 d . . . . .
H3S1 H 0.6251 0.4696 0.6001 0.042 Uiso 1 1 calc R U . . .
H3S2 H 0.5373 0.5281 0.6540 0.042 Uiso 1 1 calc R U . . .
H3S3 H 0.5445 0.4213 0.6669 0.042 Uiso 1 1 calc R U . . .

loop_
_atom_site_aniso_label
_atom_site_aniso_U_11
_atom_site_aniso_U_22
_atom_site_aniso_U_33
_atom_site_aniso_U_23
_atom_site_aniso_U_13
_atom_site_aniso_U_12
O4 0.0145(10) 0.0178(12) 0.0250(11) 0.0029(10) 0.0061(8) -0.0002(9)
O5 0.0157(9) 0.0113(11) 0.0161(10) 0.0009(8) 0.0075(8) -0.0040(8)
O12 0.0210(10) 0.0168(11) 0.0094(9) 0.0016(8) 0.0092(8) -0.0024(9)
O13 0.0177(9) 0.0110(11) 0.0033(8) -0.0017(7) 0.0033(7) -0.0013(8)
O16 0.0232(10) 0.0223(13) 0.0087(9) -0.0007(8) 0.0077(7) 0.0032(10)
O12' 0.0145(9) 0.0136(11) 0.0093(9) 0.0006(8) 0.0053(7) 0.0027(8)
O13' 0.0195(9) 0.0092(10) 0.0036(9) -0.0023(7) 0.0050(7) 0.0003(8)
O16' 0.0206(10) 0.0173(12) 0.0077(9) 0.0025(8) 0.0004(8) -0.0050(9)
O5' 0.0162(9) 0.0090(11) 0.0102(8) 0.0021(7) 0.0080(7) 0.0050(8)
O4' 0.0179(9) 0.0122(11) 0.0109(9) 0.0025(7) 0.0079(7) 0.0027(9)
O1S 0.0219(11) 0.0196(12) 0.0178(10) 0.0063(9) 0.0129(8) 0.0024(9)
C21 0.0192(15) 0.0147(16) 0.0228(15) -0.0033(13) 0.0013(12) 0.0017(13)
C2 0.0203(14) 0.0126(15) 0.0053(11) -0.0018(10) 0.0047(10) 0.0015(12)
C3 0.0137(12) 0.0150(16) 0.0099(12) 0.0013(11) 0.0057(10) 0.0011(11)
C4 0.0139(13) 0.0110(15) 0.0119(12) 0.0002(11) 0.0056(10) 0.0042(12)
C5 0.0137(12) 0.0075(14) 0.0117(12) 0.0021(11) 0.0090(10) 0.0001(12)
C13 0.0140(12) 0.0101(14) 0.0032(11) -0.0004(10) 0.0039(9) 0.0011(11)
C12 0.0129(12) 0.0073(13) 0.0077(12) 0.0018(10) 0.0067(10) 0.0035(11)
C11 0.0124(12) 0.0101(15) 0.0073(11) 0.0018(10) 0.0047(9) 0.0009(11)
C10 0.0173(13) 0.0124(15) 0.0095(13) 0.0028(11) 0.0026(10) -0.0040(13)
C23 0.0137(13) 0.029(2) 0.0195(14) 0.0014(14) 0.0068(11) -0.0036(13)
C1 0.0252(15) 0.0204(18) 0.0218(15) 0.0089(13) 0.0059(12) -0.0014(14)
C6 0.0171(13) 0.0125(15) 0.0061(11) 0.0006(10) 0.0072(10) -0.0003(12)
C7 0.0180(13) 0.0095(14) 0.0062(11) 0.0009(10) 0.0064(10) 0.0023(12)
C16 0.0218(13) 0.0107(15) 0.0086(12) -0.0048(11) 0.0058(10) -0.0030(12)
C15 0.0240(14) 0.0128(15) 0.0090(12) -0.0029(11) 0.0062(10) -0.0017(12)
C14 0.0148(12) 0.0093(14) 0.0105(12) 0.0000(11) 0.0076(10) 0.0021(11)
C24 0.0198(13) 0.0092(14) 0.0112(12) 0.0013(10) 0.0074(10) 0.0021(11)
C9 0.0225(14) 0.0184(17) 0.0088(13) -0.0029(11) 0.0019(11) -0.0048(13)
C8 0.0215(14) 0.0142(15) 0.0079(13) -0.0027(11) 0.0040(10) 0.0002(12)
C22 0.0230(15) 0.0163(16) 0.0185(14) -0.0023(12) 0.0148(12) 0.0014(13)
C21' 0.0203(14) 0.033(2) 0.0127(13) 0.0063(13) 0.0088(11) -0.0025(14)
C2' 0.0175(13) 0.0080(14) 0.0153(13) -0.0013(11) 0.0090(11) -0.0037(12)
C3' 0.0158(13) 0.0098(14) 0.0116(12) 0.0004(11) 0.0053(10) -0.0006(11)
C4' 0.0159(12) 0.0098(14) 0.0049(11) -0.0006(10) 0.0048(9) 0.0001(12)
C5' 0.0128(12) 0.0080(14) 0.0066(11) 0.0012(10) 0.0057(9) 0.0034(11)
C13' 0.0159(13) 0.0061(14) 0.0028(11) -0.0005(9) 0.0043(9) 0.0012(11)
C12' 0.0103(11) 0.0074(13) 0.0062(11) 0.0017(10) 0.0047(9) -0.0009(10)
C11' 0.0115(12) 0.0098(14) 0.0043(11) 0.0010(10) 0.0044(9) 0.0017(11)
C10' 0.0195(14) 0.0137(15) 0.0095(12) -0.0019(11) 0.0086(11) 0.0030(12)
C23' 0.0158(13) 0.031(2) 0.0130(13) -0.0014(13) 0.0088(10) 0.0030(13)
C16' 0.0198(13) 0.0084(14) 0.0087(11) -0.0022(11) 0.0054(10) 0.0005(11)
C15' 0.0223(14) 0.0071(15) 0.0095(12) -0.0017(10) 0.0052(10) 0.0015(12)
C14' 0.0137(12) 0.0080(14) 0.0079(12) -0.0009(10) 0.0034(10) 0.0001(11)
C24' 0.0209(14) 0.0091(14) 0.0092(12) 0.0022(10) 0.0060(10) 0.0010(12)
C6' 0.0128(12) 0.0080(13) 0.0056(11) 0.0006(10) 0.0043(9) -0.0009(11)
C22' 0.0156(13) 0.0138(15) 0.0104(12) -0.0016(11) 0.0036(10) -0.0006(12)
C7' 0.0153(13) 0.0081(14) 0.0050(11) -0.0009(10) 0.0044(9) -0.0010(11)
C8' 0.0194(13) 0.0140(15) 0.0072(12) -0.0013(10) 0.0071(10) -0.0028(12)
C9' 0.0209(14) 0.0243(18) 0.0150(14) -0.0085(13) 0.0094(11) 0.0019(14)
C1' 0.0211(14) 0.0163(16) 0.0227(14) 0.0070(12) 0.0144(12) 0.0015(13)
C2S 0.0291(16) 0.0239(19) 0.0253(16) 0.0048(14) 0.0197(13) 0.0048(15)
C1S 0.0229(15) 0.0095(15) 0.0188(14) 0.0031(11) 0.0092(12) 0.0048(12)
C3S 0.0218(16) 0.031(2) 0.0281(17) -0.0016(16) 0.0032(14) 0.0047(15)

loop_
_atom_type_symbol
_atom_type_description
_atom_type_scat_dispersion_real
_atom_type_scat_dispersion_imag
_atom_type_scat_source
C C 0.0181 0.0091 'International Tables Vol C Tables 4.2.6.8 and 6.1.1.4'
H H 0.0000 0.0000 'International Tables Vol C Tables 4.2.6.8 and 6.1.1.4'
O O 0.0492 0.0322 'International Tables Vol C Tables 4.2.6.8 and 6.1.1.4'

loop_
_geom_angle_atom_site_label_1
_geom_angle_atom_site_label_2
_geom_angle_atom_site_label_3
_geom_angle
_geom_angle_site_symmetry_1
_geom_angle_site_symmetry_3
_geom_angle_publ_flag
C5 O5 H5 109.5 . . ?
C13 O13 C16 111.4(2) . . ?
C16 O16 H16 109.5 . . ?
C13' O13' C16' 111.8(2) . . ?
C16' O16' H16' 109.5 . . ?
C5' O5' H5' 109.5 . . ?
C2 C21 H21A 109.5 . . ?
C2 C21 H21B 109.5 . . ?
H21A C21 H21B 109.5 . . ?
C2 C21 H21C 109.5 . . ?
H21A C21 H21C 109.5 . . ?
H21B C21 H21C 109.5 . . ?
C3 C2 C21 124.9(3) . . ?
C3 C2 C1 119.5(3) . . ?
C21 C2 C1 115.6(3) . . ?
C2 C3 C4 125.8(3) . . ?
C2 C3 H3 117.1 . . ?
C4 C3 H3 117.1 . . ?
O4 C4 C3 123.3(3) . . ?
O4 C4 C5 116.3(3) . . ?
C3 C4 C5 120.4(2) . . ?
O5 C5 C6 107.8(2) . . ?
O5 C5 C4 105.8(2) . . ?
C6 C5 C4 112.1(2) . . ?
O5 C5 C13 108.4(2) . . ?
C6 C5 C13 113.2(2) . . ?
C4 C5 C13 109.1(2) . . ?
O13 C13 C12 109.6(2) . . ?
O13 C13 C14 105.4(2) . . ?
C12 C13 C14 108.0(2) . . ?
O13 C13 C5 105.9(2) . . ?
C12 C13 C5 111.5(2) . . ?
C14 C13 C5 116.2(2) . . ?
O12 C12 C11 124.5(3) . . ?
O12 C12 C13 121.8(2) . . ?
C11 C12 C13 113.7(2) . . ?
C12 C11 C10 120.0(2) . . ?
C12 C11 C7 108.1(2) . . ?
C10 C11 C7 102.7(2) . . ?
C12 C11 H11 108.5 . . ?
C10 C11 H11 108.5 . . ?
C7 C11 H11 108.5 . . ?
C11 C10 C23 114.2(3) . . ?
C11 C10 C9 102.5(2) . . ?
C23 C10 C9 113.6(2) . . ?
C11 C10 H10 108.8 . . ?
C23 C10 H10 108.8 . . ?
C9 C10 H10 108.8 . . ?
C10 C23 H23A 109.5 . . ?
C10 C23 H23B 109.5 . . ?
H23A C23 H23B 109.5 . . ?
C10 C23 H23C 109.5 . . ?
H23A C23 H23C 109.5 . . ?
H23B C23 H23C 109.5 . . ?
C2 C1 H1A 109.5 . . ?
C2 C1 H1B 109.5 . . ?
H1A C1 H1B 109.5 . . ?
C2 C1 H1C 109.5 . . ?
H1A C1 H1C 109.5 . . ?
H1B C1 H1C 109.5 . . ?
C7 C6 C22 111.7(3) . . ?
C7 C6 C5 113.6(2) . . ?
C22 C6 C5 111.5(2) . . ?
C7 C6 H6 106.5 . . ?
C22 C6 H6 106.5 . . ?
C5 C6 H6 106.5 . . ?
C6 C7 C8 117.4(2) . . ?
C6 C7 C11 112.2(2) . . ?
C8 C7 C11 102.0(2) . . ?
C6 C7 H7 108.3 . . ?
C8 C7 H7 108.3 . . ?
C11 C7 H7 108.3 . . ?
O16 C16 O13 111.7(2) . . ?
O16 C16 C15 110.2(2) . . ?
O13 C16 C15 103.8(2) . . ?
O16 C16 H16A 110.4 . . ?
O13 C16 H16A 110.4 . . ?
C15 C16 H16A 110.4 . . ?
C16 C15 C14 102.9(2) . . ?
C16 C15 H15A 111.2 . . ?
C14 C15 H15A 111.2 . . ?
C16 C15 H15B 111.2 . . ?
C14 C15 H15B 111.2 . . ?
H15A C15 H15B 109.1 . . ?
C24 C14 C15 111.8(3) . . ?
C24 C14 C13 122.2(2) . . ?
C15 C14 C13 102.1(2) . . ?
C24 C14 H14 106.6 . . ?
C15 C14 H14 106.6 . . ?
C13 C14 H14 106.6 . . ?
C14 C24 H24A 109.5 . . ?
C14 C24 H24B 109.5 . . ?
H24A C24 H24B 109.5 . . ?
C14 C24 H24C 109.5 . . ?
H24A C24 H24C 109.5 . . ?
H24B C24 H24C 109.5 . . ?
C10 C9 C8 106.7(2) . . ?
C10 C9 H9A 110.4 . . ?
C8 C9 H9A 110.4 . . ?
C10 C9 H9B 110.4 . . ?
C8 C9 H9B 110.4 . . ?
H9A C9 H9B 108.6 . . ?
C7 C8 C9 104.9(2) . . ?
C7 C8 H8A 110.8 . . ?
C9 C8 H8A 110.8 . . ?
C7 C8 H8B 110.8 . . ?
C9 C8 H8B 110.8 . . ?
H8A C8 H8B 108.8 . . ?
C6 C22 H22A 109.5 . . ?
C6 C22 H22B 109.5 . . ?
H22A C22 H22B 109.5 . . ?
C6 C22 H22C 109.5 . . ?
H22A C22 H22C 109.5 . . ?
H22B C22 H22C 109.5 . . ?
C2' C21' H21D 109.5 . . ?
C2' C21' H21E 109.5 . . ?
H21D C21' H21E 109.5 . . ?
C2' C21' H21F 109.5 . . ?
H21D C21' H21F 109.5 . . ?
H21E C21' H21F 109.5 . . ?
C3' C2' C21' 124.6(3) . . ?
C3' C2' C1' 120.6(3) . . ?
C21' C2' C1' 114.8(3) . . ?
C2' C3' C4' 124.5(3) . . ?
C2' C3' H3' 117.7 . . ?
C4' C3' H3' 117.7 . . ?
O4' C4' C3' 123.7(3) . . ?
O4' C4' C5' 118.8(2) . . ?
C3' C4' C5' 117.5(2) . . ?
O5' C5' C4' 111.8(2) . . ?
O5' C5' C6' 106.4(2) . . ?
C4' C5' C6' 109.5(2) . . ?
O5' C5' C13' 110.6(2) . . ?
C4' C5' C13' 105.3(2) . . ?
C6' C5' C13' 113.3(2) . . ?
O13' C13' C12' 109.5(2) . . ?
O13' C13' C5' 106.1(2) . . ?
C12' C13' C5' 111.4(2) . . ?
O13' C13' C14' 104.7(2) . . ?
C12' C13' C14' 108.1(2) . . ?
C5' C13' C14' 116.6(2) . . ?
O12' C12' C11' 124.0(3) . . ?
O12' C12' C13' 122.4(2) . . ?
C11' C12' C13' 113.3(2) . . ?
C12' C11' C10' 119.3(2) . . ?
C12' C11' C7' 112.4(2) . . ?
C10' C11' C7' 103.3(2) . . ?
C12' C11' H11' 107.1 . . ?
C10' C11' H11' 107.1 . . ?
C7' C11' H11' 107.1 . . ?
C23' C10' C11' 114.3(3) . . ?
C23' C10' C9' 113.5(2) . . ?
C11' C10' C9' 102.4(2) . . ?
C23' C10' H10' 108.8 . . ?
C11' C10' H10' 108.8 . . ?
C9' C10' H10' 108.8 . . ?
C10' C23' H23D 109.5 . . ?
C10' C23' H23E 109.5 . . ?
H23D C23' H23E 109.5 . . ?
C10' C23' H23F 109.5 . . ?
H23D C23' H23F 109.5 . . ?
H23E C23' H23F 109.5 . . ?
O16' C16' O13' 112.2(2) . . ?
O16' C16' C15' 108.3(2) . . ?
O13' C16' C15' 104.4(2) . . ?
O16' C16' H16B 110.6 . . ?
O13' C16' H16B 110.6 . . ?
C15' C16' H16B 110.6 . . ?
C16' C15' C14' 102.9(2) . . ?
C16' C15' H15C 111.2 . . ?
C14' C15' H15C 111.2 . . ?
C16' C15' H15D 111.2 . . ?
C14' C15' H15D 111.2 . . ?
H15C C15' H15D 109.1 . . ?
C24' C14' C15' 111.8(2) . . ?
C24' C14' C13' 121.2(2) . . ?
C15' C14' C13' 101.7(2) . . ?
C24' C14' H14' 107.1 . . ?
C15' C14' H14' 107.1 . . ?
C13' C14' H14' 107.1 . . ?
C14' C24' H24D 109.5 . . ?
C14' C24' H24E 109.5 . . ?
H24D C24' H24E 109.5 . . ?
C14' C24' H24F 109.5 . . ?
H24D C24' H24F 109.5 . . ?
H24E C24' H24F 109.5 . . ?
C7' C6' C22' 111.7(2) . . ?
C7' C6' C5' 110.9(2) . . ?
C22' C6' C5' 111.9(2) . . ?
C7' C6' H6' 107.4 . . ?
C22' C6' H6' 107.4 . . ?
C5' C6' H6' 107.4 . . ?
C6' C22' H22D 109.5 . . ?
C6' C22' H22E 109.5 . . ?
H22D C22' H22E 109.5 . . ?
C6' C22' H22F 109.5 . . ?
H22D C22' H22F 109.5 . . ?
H22E C22' H22F 109.5 . . ?
C6' C7' C8' 117.6(2) . . ?
C6' C7' C11' 112.6(2) . . ?
C8' C7' C11' 100.8(2) . . ?
C6' C7' H7' 108.4 . . ?
C8' C7' H7' 108.4 . . ?
C11' C7' H7' 108.4 . . ?
C7' C8' C9' 103.3(2) . . ?
C7' C8' H8'1 111.1 . . ?
C9' C8' H8'1 111.1 . . ?
C7' C8' H8'2 111.1 . . ?
C9' C8' H8'2 111.1 . . ?
H8'1 C8' H8'2 109.1 . . ?
C8' C9' C10' 107.3(2) . . ?
C8' C9' H9'1 110.3 . . ?
C10' C9' H9'1 110.3 . . ?
C8' C9' H9'2 110.3 . . ?
C10' C9' H9'2 110.3 . . ?
H9'1 C9' H9'2 108.5 . . ?
C2' C1' H1'1 109.5 . . ?
C2' C1' H1'2 109.5 . . ?
H1'1 C1' H1'2 109.5 . . ?
C2' C1' H1'3 109.5 . . ?
H1'1 C1' H1'3 109.5 . . ?
H1'2 C1' H1'3 109.5 . . ?
C1S C2S H2S1 109.5 . . ?
C1S C2S H2S2 109.5 . . ?
H2S1 C2S H2S2 109.5 . . ?
C1S C2S H2S3 109.5 . . ?
H2S1 C2S H2S3 109.5 . . ?
H2S2 C2S H2S3 109.5 . . ?
O1S C1S C3S 121.8(3) . . ?
O1S C1S C2S 121.6(3) . . ?
C3S C1S C2S 116.6(3) . . ?
C1S C3S H3S1 109.5 . . ?
C1S C3S H3S2 109.5 . . ?
H3S1 C3S H3S2 109.5 . . ?
C1S C3S H3S3 109.5 . . ?
H3S1 C3S H3S3 109.5 . . ?
H3S2 C3S H3S3 109.5 . . ?

loop_
_geom_bond_atom_site_label_1
_geom_bond_atom_site_label_2
_geom_bond_distance
_geom_bond_site_symmetry_2
_geom_bond_publ_flag
O4 C4 1.219(4) . ?
O5 C5 1.416(4) . ?
O5 H5 0.8400 . ?
O12 C12 1.219(4) . ?
O13 C13 1.430(3) . ?
O13 C16 1.449(4) . ?
O16 C16 1.387(4) . ?
O16 H16 0.8400 . ?
O12' C12' 1.212(3) . ?
O13' C13' 1.431(3) . ?
O13' C16' 1.436(4) . ?
O16' C16' 1.398(4) . ?
O16' H16' 0.8400 . ?
O5' C5' 1.416(3) . ?
O5' H5' 0.8400 . ?
O4' C4' 1.220(4) . ?
O1S C1S 1.204(4) . ?
C21 C2 1.497(4) . ?
C21 H21A 0.9800 . ?
C21 H21B 0.9800 . ?
C21 H21C 0.9800 . ?
C2 C3 1.348(5) . ?
C2 C1 1.504(5) . ?
C3 C4 1.461(4) . ?
C3 H3 0.9500 . ?
C4 C5 1.564(4) . ?
C5 C6 1.558(4) . ?
C5 C13 1.578(4) . ?
C13 C12 1.535(4) . ?
C13 C14 1.569(4) . ?
C12 C11 1.492(3) . ?
C11 C10 1.530(4) . ?
C11 C7 1.544(4) . ?
C11 H11 1.0000 . ?
C10 C23 1.531(4) . ?
C10 C9 1.543(4) . ?
C10 H10 1.0000 . ?
C23 H23A 0.9800 . ?
C23 H23B 0.9800 . ?
C23 H23C 0.9800 . ?
C1 H1A 0.9800 . ?
C1 H1B 0.9800 . ?
C1 H1C 0.9800 . ?
C6 C7 1.524(4) . ?
C6 C22 1.530(4) . ?
C6 H6 1.0000 . ?
C7 C8 1.532(4) . ?
C7 H7 1.0000 . ?
C16 C15 1.510(4) . ?
C16 H16A 1.0000 . ?
C15 C14 1.533(4) . ?
C15 H15A 0.9900 . ?
C15 H15B 0.9900 . ?
C14 C24 1.528(4) . ?
C14 H14 1.0000 . ?
C24 H24A 0.9800 . ?
C24 H24B 0.9800 . ?
C24 H24C 0.9800 . ?
C9 C8 1.557(4) . ?
C9 H9A 0.9900 . ?
C9 H9B 0.9900 . ?
C8 H8A 0.9900 . ?
C8 H8B 0.9900 . ?
C22 H22A 0.9800 . ?
C22 H22B 0.9800 . ?
C22 H22C 0.9800 . ?
C21' C2' 1.492(4) . ?
C21' H21D 0.9800 . ?
C21' H21E 0.9800 . ?
C21' H21F 0.9800 . ?
C2' C3' 1.339(4) . ?
C2' C1' 1.506(4) . ?
C3' C4' 1.481(4) . ?
C3' H3' 0.9500 . ?
C4' C5' 1.549(4) . ?
C5' C6' 1.549(3) . ?
C5' C13' 1.572(4) . ?
C13' C12' 1.542(4) . ?
C13' C14' 1.576(4) . ?
C12' C11' 1.501(3) . ?
C11' C10' 1.532(4) . ?
C11' C7' 1.535(4) . ?
C11' H11' 1.0000 . ?
C10' C23' 1.528(4) . ?
C10' C9' 1.554(4) . ?
C10' H10' 1.0000 . ?
C23' H23D 0.9800 . ?
C23' H23E 0.9800 . ?
C23' H23F 0.9800 . ?
C16' C15' 1.505(4) . ?
C16' H16B 1.0000 . ?
C15' C14' 1.531(4) . ?
C15' H15C 0.9900 . ?
C15' H15D 0.9900 . ?
C14' C24' 1.528(4) . ?
C14' H14' 1.0000 . ?
C24' H24D 0.9800 . ?
C24' H24E 0.9800 . ?
C24' H24F 0.9800 . ?
C6' C7' 1.525(4) . ?
C6' C22' 1.538(4) . ?
C6' H6' 1.0000 . ?
C22' H22D 0.9800 . ?
C22' H22E 0.9800 . ?
C22' H22F 0.9800 . ?
C7' C8' 1.533(3) . ?
C7' H7' 1.0000 . ?
C8' C9' 1.547(4) . ?
C8' H8'1 0.9900 . ?
C8' H8'2 0.9900 . ?
C9' H9'1 0.9900 . ?
C9' H9'2 0.9900 . ?
C1' H1'1 0.9800 . ?
C1' H1'2 0.9800 . ?
C1' H1'3 0.9800 . ?
C2S C1S 1.505(4) . ?
C2S H2S1 0.9800 . ?
C2S H2S2 0.9800 . ?
C2S H2S3 0.9800 . ?
C1S C3S 1.501(5) . ?
C3S H3S1 0.9800 . ?
C3S H3S2 0.9800 . ?
C3S H3S3 0.9800 . ?

loop_
_geom_hbond_atom_site_label_D
_geom_hbond_atom_site_label_H
_geom_hbond_atom_site_label_A
_geom_hbond_distance_DH
_geom_hbond_distance_HA
_geom_hbond_distance_DA
_geom_hbond_angle_DHA
_geom_hbond_site_symmetry_A
C15' H15C O5' 0.99 2.64 3.137(4) 111.4 .
O5' H5' O1S 0.84 1.99 2.809(3) 163.8 2_746
O16' H16' O13 0.84 2.21 2.931(3) 144.0 1_554
O16' H16' O12 0.84 2.27 2.978(3) 142.2 1_554
O16 H16 O12' 0.84 2.01 2.828(3) 164.1 1_556
O5 H5 O4 0.84 1.96 2.507(3) 121.7 .
C15' H15C O5' 0.99 2.64 3.137(4) 111.4 .
O5' H5' O1S 0.84 1.99 2.809(3) 163.8 2_746
O16' H16' O13 0.84 2.21 2.931(3) 144.0 1_554
O16' H16' O12 0.84 2.27 2.978(3) 142.2 1_554
O16 H16 O12' 0.84 2.01 2.828(3) 164.1 1_556
O5 H5 O4 0.84 1.96 2.507(3) 121.7 .
C15' H15C O5' 0.99 2.64 3.137(4) 111.4 .
O5' H5' O1S 0.84 1.99 2.809(3) 163.8 2_746
O16' H16' O13 0.84 2.21 2.931(3) 144.0 1_554
O16' H16' O12 0.84 2.27 2.978(3) 142.2 1_554
O16 H16 O12' 0.84 2.01 2.828(3) 164.1 1_556
O5 H5 O4 0.84 1.96 2.507(3) 121.7 .
O5 H5 O4 0.84 1.96 2.507(3) 121.7 .
O16 H16 O12' 0.84 2.01 2.828(3) 164.1 1_556
O16' H16' O12 0.84 2.27 2.978(3) 142.2 1_554
O16' H16' O13 0.84 2.21 2.931(3) 144.0 1_554
O5' H5' O1S 0.84 1.99 2.809(3) 163.8 2_746
C15' H15C O5' 0.99 2.64 3.137(4) 111.4 .
O5 H5 O4 0.84 1.96 2.507(3) 121.7 .
O16 H16 O12' 0.84 2.01 2.828(3) 164.1 1_556
O16' H16' O12 0.84 2.27 2.978(3) 142.2 1_554
O16' H16' O13 0.84 2.21 2.931(3) 144.0 1_554
O5' H5' O1S 0.84 1.99 2.809(3) 163.8 2_746
C15' H15C O5' 0.99 2.64 3.137(4) 111.4 .
O5 H5 O4 0.84 1.96 2.507(3) 121.7 .
O16 H16 O12' 0.84 2.01 2.828(3) 164.1 1_556
O16' H16' O12 0.84 2.27 2.978(3) 142.2 1_554
O16' H16' O13 0.84 2.21 2.931(3) 144.0 1_554
O5' H5' O1S 0.84 1.99 2.809(3) 163.8 2_746
C15' H15C O5' 0.99 2.64 3.137(4) 111.4 .

loop_
_geom_torsion_atom_site_label_1
_geom_torsion_atom_site_label_2
_geom_torsion_atom_site_label_3
_geom_torsion_atom_site_label_4
_geom_torsion
_geom_torsion_site_symmetry_1
_geom_torsion_site_symmetry_2
_geom_torsion_site_symmetry_3
_geom_torsion_site_symmetry_4
_geom_torsion_publ_flag
C21 C2 C3 C4 1.9(5) . . . . ?
C1 C2 C3 C4 -179.0(3) . . . . ?
C2 C3 C4 O4 -3.8(5) . . . . ?
C2 C3 C4 C5 173.9(3) . . . . ?
O4 C4 C5 O5 -4.8(3) . . . . ?
C3 C4 C5 O5 177.3(2) . . . . ?
O4 C4 C5 C6 112.5(3) . . . . ?
C3 C4 C5 C6 -65.4(3) . . . . ?
O4 C4 C5 C13 -121.3(3) . . . . ?
C3 C4 C5 C13 60.8(3) . . . . ?
C16 O13 C13 C12 -112.8(2) . . . . ?
C16 O13 C13 C14 3.1(3) . . . . ?
C16 O13 C13 C5 126.8(2) . . . . ?
O5 C5 C13 O13 -78.5(3) . . . . ?
C6 C5 C13 O13 161.9(2) . . . . ?
C4 C5 C13 O13 36.3(3) . . . . ?
O5 C5 C13 C12 162.3(2) . . . . ?
C6 C5 C13 C12 42.7(3) . . . . ?
C4 C5 C13 C12 -82.9(3) . . . . ?
O5 C5 C13 C14 38.1(3) . . . . ?
C6 C5 C13 C14 -81.5(3) . . . . ?
C4 C5 C13 C14 152.9(2) . . . . ?
O13 C13 C12 O12 7.6(4) . . . . ?
C14 C13 C12 O12 -106.7(3) . . . . ?
C5 C13 C12 O12 124.6(3) . . . . ?
O13 C13 C12 C11 -171.0(2) . . . . ?
C14 C13 C12 C11 74.7(3) . . . . ?
C5 C13 C12 C11 -54.0(3) . . . . ?
O12 C12 C11 C10 0.3(4) . . . . ?
C13 C12 C11 C10 178.8(2) . . . . ?
O12 C12 C11 C7 -116.7(3) . . . . ?
C13 C12 C11 C7 61.8(3) . . . . ?
C12 C11 C10 C23 75.2(3) . . . . ?
C7 C11 C10 C23 -165.0(2) . . . . ?
C12 C11 C10 C9 -161.5(3) . . . . ?
C7 C11 C10 C9 -41.7(3) . . . . ?
O5 C5 C6 C7 -162.9(2) . . . . ?
C4 C5 C6 C7 81.0(3) . . . . ?
C13 C5 C6 C7 -43.0(3) . . . . ?
O5 C5 C6 C22 69.8(3) . . . . ?
C4 C5 C6 C22 -46.3(3) . . . . ?
C13 C5 C6 C22 -170.3(3) . . . . ?
C22 C6 C7 C8 -63.3(3) . . . . ?
C5 C6 C7 C8 169.6(3) . . . . ?
C22 C6 C7 C11 179.0(2) . . . . ?
C5 C6 C7 C11 51.8(3) . . . . ?
C12 C11 C7 C6 -59.9(3) . . . . ?
C10 C11 C7 C6 172.3(2) . . . . ?
C12 C11 C7 C8 173.5(2) . . . . ?
C10 C11 C7 C8 45.8(3) . . . . ?
C13 O13 C16 O16 93.0(3) . . . . ?
C13 O13 C16 C15 -25.6(3) . . . . ?
O16 C16 C15 C14 -82.3(3) . . . . ?
O13 C16 C15 C14 37.3(3) . . . . ?
C16 C15 C14 C24 -167.1(2) . . . . ?
C16 C15 C14 C13 -34.8(3) . . . . ?
O13 C13 C14 C24 145.8(2) . . . . ?
C12 C13 C14 C24 -97.1(3) . . . . ?
C5 C13 C14 C24 28.9(4) . . . . ?
O13 C13 C14 C15 20.1(3) . . . . ?
C12 C13 C14 C15 137.2(2) . . . . ?
C5 C13 C14 C15 -96.8(3) . . . . ?
C11 C10 C9 C8 22.0(3) . . . . ?
C23 C10 C9 C8 145.8(3) . . . . ?
C6 C7 C8 C9 -154.3(3) . . . . ?
C11 C7 C8 C9 -31.3(3) . . . . ?
C10 C9 C8 C7 5.9(3) . . . . ?
C21' C2' C3' C4' -0.9(5) . . . . ?
C1' C2' C3' C4' -177.4(3) . . . . ?
C2' C3' C4' O4' -42.0(5) . . . . ?
C2' C3' C4' C5' 139.4(3) . . . . ?
O4' C4' C5' O5' 165.7(2) . . . . ?
C3' C4' C5' O5' -15.6(3) . . . . ?
O4' C4' C5' C6' -76.6(3) . . . . ?
C3' C4' C5' C6' 102.1(3) . . . . ?
O4' C4' C5' C13' 45.6(3) . . . . ?
C3' C4' C5' C13' -135.7(2) . . . . ?
C16' O13' C13' C12' -116.4(3) . . . . ?
C16' O13' C13' C5' 123.2(2) . . . . ?
C16' O13' C13' C14' -0.7(3) . . . . ?
O5' C5' C13' O13' -72.5(3) . . . . ?
C4' C5' C13' O13' 48.4(3) . . . . ?
C6' C5' C13' O13' 168.1(2) . . . . ?
O5' C5' C13' C12' 168.3(2) . . . . ?
C4' C5' C13' C12' -70.7(3) . . . . ?
C6' C5' C13' C12' 48.9(3) . . . . ?
O5' C5' C13' C14' 43.6(3) . . . . ?
C4' C5' C13' C14' 164.5(2) . . . . ?
C6' C5' C13' C14' -75.8(3) . . . . ?
O13' C13' C12' O12' 18.8(4) . . . . ?
C5' C13' C12' O12' 135.9(3) . . . . ?
C14' C13' C12' O12' -94.7(3) . . . . ?
O13' C13' C12' C11' -167.2(2) . . . . ?
C5' C13' C12' C11' -50.1(3) . . . . ?
C14' C13' C12' C11' 79.3(3) . . . . ?
O12' C12' C11' C10' -11.5(4) . . . . ?
C13' C12' C11' C10' 174.7(2) . . . . ?
O12' C12' C11' C7' -132.5(3) . . . . ?
C13' C12' C11' C7' 53.6(3) . . . . ?
C12' C11' C10' C23' 74.3(3) . . . . ?
C7' C11' C10' C23' -160.2(2) . . . . ?
C12' C11' C10' C9' -162.4(3) . . . . ?
C7' C11' C10' C9' -36.9(3) . . . . ?
C13' O13' C16' O16' 94.5(3) . . . . ?
C13' O13' C16' C15' -22.6(3) . . . . ?
O16' C16' C15' C14' -83.3(3) . . . . ?
O13' C16' C15' C14' 36.4(3) . . . . ?
C16' C15' C14' C24' -166.7(2) . . . . ?
C16' C15' C14' C13' -35.8(3) . . . . ?
O13' C13' C14' C24' 147.7(2) . . . . ?
C12' C13' C14' C24' -95.6(3) . . . . ?
C5' C13' C14' C24' 30.8(3) . . . . ?
O13' C13' C14' C15' 23.0(3) . . . . ?
C12' C13' C14' C15' 139.6(2) . . . . ?
C5' C13' C14' C15' -94.0(2) . . . . ?
O5' C5' C6' C7' -172.6(2) . . . . ?
C4' C5' C6' C7' 66.3(3) . . . . ?
C13' C5' C6' C7' -50.9(3) . . . . ?
O5' C5' C6' C22' 61.9(3) . . . . ?
C4' C5' C6' C22' -59.1(3) . . . . ?
C13' C5' C6' C22' -176.4(2) . . . . ?
C22' C6' C7' C8' -64.2(3) . . . . ?
C5' C6' C7' C8' 170.2(2) . . . . ?
C22' C6' C7' C11' 179.2(2) . . . . ?
C5' C6' C7' C11' 53.6(3) . . . . ?
C12' C11' C7' C6' -55.6(3) . . . . ?
C10' C11' C7' C6' 174.6(2) . . . . ?
C12' C11' C7' C8' 178.2(2) . . . . ?
C10' C11' C7' C8' 48.4(3) . . . . ?
C6' C7' C8' C9' -162.5(3) . . . . ?
C11' C7' C8' C9' -39.7(3) . . . . ?
C7' C8' C9' C10' 17.4(3) . . . . ?
C23' C10' C9' C8' 135.6(3) . . . . ?
C11' C10' C9' C8' 11.9(3) . . . . ?
